data_2102921
loop_
_publ_author_name
'Jae-Hyuk Her'
'Peter W. Stephens'
'Yan Gao'
'Grigorii L. Soloveichik'
'Job Rijssenbeek'
'Matthew Andrus'
'Ji-Cheng Zhao'

_publ_section_title
;
 Structure of unsolvated magnesium borohydride Mg(BH~4~)~2~
;
_journal_coeditor_code LM5009
_journal_issue 4
_journal_name_full 'Acta Crystallographica Section B'
_journal_page_first 561
_journal_page_last 568
_journal_paper_doi 10.1107/S0108768107022665
_journal_volume 63
_journal_year 2007
_chemical_formula_moiety 'Mg B2 H8'
_chemical_formula_structural 'Mg (B H4)2'
_chemical_formula_sum 'B2 H8 Mg'
_chemical_formula_weight 53.99
_chemical_name_systematic
;
Magnesium borohydrides
;
_space_group_crystal_system hexagonal
_space_group_IT_number 169
_space_group_name_H-M_alt 'P 61'
_symmetry_space_group_name_Hall 'P 61'
_symmetry_space_group_name_H-M 'P 61'
_cell_angle_alpha 90
_cell_angle_beta 90
_cell_angle_gamma 120
_cell_formula_units_Z 30
_cell_length_a 10.3414(4)
_cell_length_b 10.3414(4)
_cell_length_c 37.086(2)
_cell_measurement_temperature 293
_cell_volume 3434.8(3)
_computing_cell_refinement TOPAS-Academic
_computing_data_collection SPEC
_computing_data_reduction TOPAS-Academic
_computing_structure_refinement TOPAS-Academic
_computing_structure_solution EXPO
_diffrn_ambient_temperature 293
_diffrn_measurement_device_type 'Huber diffractometer'
_diffrn_radiation_monochromator 'Si(111) channel cut'
_diffrn_radiation_type synchrotron
_diffrn_radiation_wavelength 0.700319
_exptl_absorpt_coefficient_mu 1.3925
_exptl_absorpt_correction_type none
_refine_ls_extinction_method none
_refine_ls_goodness_of_fit_all 1.187
_refine_ls_hydrogen_treatment constr
_refine_ls_number_parameters 126
_refine_ls_shift/su_max <0.001
_refine_ls_weighting_details 1/(sigma*sigma)
_refine_ls_weighting_scheme sigma
_cod_data_source_file lm5009.cif
_cod_data_source_block MgB2H8_LT
_cod_original_cell_volume 3434.7(3)
_cod_database_code 2102921

loop_
_symmetry_equiv_pos_site_id
_symmetry_equiv_pos_as_xyz
1 'x, y, z'
2 '-x, -y, z+1/2'
3 '-x+y, -x, z+2/3'
4 '-y, x-y, z+1/3'
5 'y, -x+y, z+5/6'
6 'x-y, x, z+1/6'

loop_
_atom_site_type_symbol
_atom_site_label
_atom_site_fract_x
_atom_site_fract_y
_atom_site_fract_z
_atom_site_occupancy
Mg Mg1 0.0323(4) 0.5216(7) 0.78683 1
Mg Mg2 0.6666(5) 0.0485(7) 0.8367(2) 1
Mg Mg3 0.9989(16) 0.8685(9) 0.8689(4) 1
Mg Mg4 0.9642(4) 0.4866(4) 0.94716(11) 1
Mg Mg5 0.9473(8) 0.3421(4) 0.0669(2) 1
B B6 0.8236(6) 0.9491(8) 0.8524(8) 1
H H6a 0.8167556 1.041366 0.866659 1
H H6b 0.9316555 0.9971177 0.8370898 1
H H6c 0.7274661 0.8918798 0.833061 1
H H6d 0.8183228 0.8660365 0.8727102 1
B B7 0.019(3) 0.467(2) 0.0097(2) 1
H H7a 0.1041809 0.5005061 0.03183684 1
H H7b -0.09596017 0.4125826 0.02178769 1
H H7c 0.02829757 0.3867524 -0.008976575 1
H H7d 0.0398417 0.5693189 -0.005767953 1
B B8 0.6912(6) 0.2782(13) 0.9547(8) 1
H H8a 0.5794861 0.2461616 0.9667904 1
H H8b 0.7168663 0.1859695 0.9592924 1
H H8c 0.7797811 0.3835758 0.9677249 1
H H8d 0.6885465 0.2970531 0.9249123 1
B B9 0.7095(18) 0.134(2) 0.0853(2) 1
H H9a 0.6544979 0.187465 0.1005592 1
H H9b 0.7224034 0.1690291 0.05621821 1
H H9c 0.6384631 0.009193561 0.08715895 1
H H9d 0.8224356 0.1704724 0.09722361 1
B B10 0.9717(8) 0.700(3) 0.9180(7) 1
H H10a 0.9277719 0.5784402 0.9116383 1
H H10b 0.9940518 0.7186009 0.9477171 1
H H10c 0.8867531 0.7316761 0.9098905 1
H H10d 1.078223 0.7697627 0.9026741 1
B B11 0.843(2) 0.3137(13) 0.8210(4) 1
H H11a 0.8505359 0.2392846 0.8000294 1
H H11b 0.7517715 0.244053 0.8406691 1
H H11c 0.8176769 0.3959107 0.8075665 1
H H11d 0.9524156 0.3757117 0.835735 1
B B12 1.0073(19) 0.703(3) 0.8241(7) 1
H H12a 1.097183 0.8217476 0.8291539 1
H H12b 0.9802153 0.6872653 0.7944916 1
H H12c 0.9044806 0.6785418 0.8397454 1
H H12d 1.047401 0.6252453 0.832889 1
B B13 0.1888(15) 0.1229(18) 0.8896(8) 1
H H13a 0.08050537 0.0327909 0.9011812 1
H H13b 0.278109 0.1631248 0.9108768 1
H H13c 0.174836 0.2185252 0.8802889 1
H H13d 0.2218697 0.07695913 0.866133 1
B B14 0.509(2) 0.992(2) 0.8894(3) 1
H H14a 0.5576639 1.103886 0.8755962 1
H H14b 0.5917381 0.9940406 0.9091955 1
H H14c 0.4815095 0.9029318 0.8687094 1
H H14d 0.4040085 0.9688213 0.904019 1
B B15 0.9820(10) 0.4776(13) 0.1224(3) 1
H H15a 0.8996064 0.4038815 0.1433501 1
H H15b 1.040806 0.5965166 0.1320472 1
H H15c 0.9215426 0.4690618 0.09653278 1
H H15d 1.066205 0.4409402 0.1175899 1

loop_
_geom_angle_atom_site_label_1
_geom_angle_atom_site_label_2
_geom_angle_atom_site_label_3
_geom_angle_site_symmetry_1
_geom_angle_site_symmetry_2
_geom_angle_site_symmetry_3
_geom_angle
_geom_angle_publ_flag
B6 H6a Mg2 1_555 1_555 1_555 98.83 no
B6 H6b Mg3 1_555 1_555 1_555 90.45 no
B6 H6c Mg2 1_555 1_555 1_555 94.76 no
B6 H6d Mg3 1_555 1_555 1_555 105.92 no
B7 H7a Mg5 1_555 1_555 6_545 91.84 no
B7 H7b Mg5 1_555 1_555 6_545 98.37 no
B7 H7d Mg4 1_555 1_555 1_555 101.64 no
B8 H8a Mg1 1_555 1_555 1_555 88.42 no
B8 H8b Mg1 1_555 1_555 1_555 92.82 no
B8 H8c Mg4 1_555 1_555 1_555 119.64 no
B9 H9a Mg4 1_555 1_555 1_555 87.47 no
B9 H9b Mg5 1_555 1_555 1_555 89.81 no
B9 H9c Mg4 1_555 1_555 1_555 108.78 no
B9 H9d Mg5 1_555 1_555 1_555 100.51 no
B10 H10a Mg4 1_555 1_555 1_555 111.50 no
B10 H10c Mg3 1_555 1_555 1_555 98.56 no
B10 H10d Mg3 1_555 1_555 1_555 97.13 no
B11 H11b Mg2 1_555 1_555 1_555 117.35 no
B11 H11c Mg1 1_555 1_555 5_674 93.23 no
B12 H12a Mg3 1_555 1_555 1_555 98.37 no
B12 H12b Mg1 1_555 1_555 5_664 96.14 no
B12 H12c Mg3 1_555 1_555 1_555 96.54 no
B12 H12d Mg1 1_555 1_555 5_664 100.36 no
B13 H13a Mg3 1_555 1_555 1_555 108.32 no
B13 H13c Mg5 1_555 1_555 1_565 105.37 no
B14 H14a Mg2 1_555 1_555 1_555 93.48 no
B14 H14b Mg1 1_555 1_555 1_565 98.62 no
B14 H14c Mg2 1_555 1_555 1_555 91.82 no
B14 H14d Mg1 1_555 1_555 1_565 93.23 no
B15 H15b Mg2 1_555 1_555 6_755 111.33 no
B15 H15c Mg5 1_555 1_555 1_555 107.07 no
H6a B6 H6b 1_555 1_555 1_555 109.47 no
H6a B6 H6c 1_555 1_555 1_555 109.48 no
H6a B6 H6d 1_555 1_555 1_555 109.47 no
H6a B6 Mg2 1_555 1_555 1_555 53.44 no
H6a B6 Mg3 1_555 1_555 1_555 123.25 no
H6b B6 H6c 1_555 1_555 1_555 109.47 no
H6b B6 H6d 1_555 1_555 1_555 109.48 no
H6b B6 Mg2 1_555 1_555 1_555 115.30 no
H6b B6 Mg3 1_555 1_555 1_555 61.92 no
H6c B6 H6d 1_555 1_555 1_555 109.47 no
H6c B6 Mg2 1_555 1_555 1_555 57.25 no
H6c B6 Mg3 1_555 1_555 1_555 126.64 no
H6d B6 Mg2 1_555 1_555 1_555 135.17 no
H6d B6 Mg3 1_555 1_555 1_555 47.59 no
Mg2 B6 Mg3 1_555 1_555 1_555 175.44 no
H7a B7 H7b 1_555 1_555 1_555 109.46 no
H7a B7 H7c 1_555 1_555 1_555 109.48 no
H7a B7 H7d 1_555 1_555 1_555 109.47 no
H7a B7 Mg5 1_555 1_555 6_545 60.25 no
H7a B7 Mg4 1_555 1_555 1_555 148.72 no
H7b B7 H7c 1_555 1_555 1_555 109.47 no
H7b B7 H7d 1_555 1_555 1_555 109.47 no
H7b B7 Mg5 1_555 1_555 6_545 54.03 no
H7b B7 Mg4 1_555 1_555 1_555 100.97 no
H7c B7 H7d 1_555 1_555 1_555 109.46 no
H7c B7 Mg5 1_555 1_555 6_545 105.25 no
H7c B7 Mg4 1_555 1_555 1_555 65.17 no
H7d B7 Mg5 1_555 1_555 6_545 145.13 no
H7d B7 Mg4 1_555 1_555 1_555 51.32 no
Mg5 B7 Mg4 6_545 1_555 1_555 150.36 no
H8a B8 H8b 1_555 1_555 1_555 109.47 no
H8a B8 H8c 1_555 1_555 1_555 109.48 no
H8a B8 H8d 1_555 1_555 1_555 109.48 no
H8a B8 Mg1 1_555 1_555 1_555 62.08 no
H8a B8 Mg4 1_555 1_555 1_555 145.73 no
H8b B8 H8c 1_555 1_555 1_555 109.48 no
H8b B8 H8d 1_555 1_555 1_555 109.46 no
H8b B8 Mg1 1_555 1_555 1_555 57.71 no
H8b B8 Mg4 1_555 1_555 1_555 95.83 no
H8c B8 H8d 1_555 1_555 1_555 109.46 no
H8c B8 Mg1 1_555 1_555 1_555 154.85 no
H8c B8 Mg4 1_555 1_555 1_555 38.03 no
H8d B8 Mg1 1_555 1_555 1_555 95.58 no
H8d B8 Mg4 1_555 1_555 1_555 81.93 no
Mg1 B8 Mg4 1_555 1_555 1_555 151.14 no
H9a B9 H9b 1_555 1_555 1_555 109.47 no
H9a B9 H9c 1_555 1_555 1_555 109.47 no
H9a B9 H9d 1_555 1_555 1_555 109.46 no
H9a B9 Mg4 1_555 1_555 1_555 64.60 no
H9a B9 Mg5 1_555 1_555 1_555 104.15 no
H9b B9 H9c 1_555 1_555 1_555 109.47 no
H9b B9 H9d 1_555 1_555 1_555 109.49 no
H9b B9 Mg4 1_555 1_555 1_555 125.04 no
H9b B9 Mg5 1_555 1_555 1_555 62.51 no
H9c B9 H9d 1_555 1_555 1_555 109.47 no
H9c B9 Mg4 1_555 1_555 1_555 44.86 no
H9c B9 Mg5 1_555 1_555 1_555 145.96 no
H9d B9 Mg4 1_555 1_555 1_555 124.28 no
H9d B9 Mg5 1_555 1_555 1_555 52.32 no
Mg4 B9 Mg5 1_555 1_555 1_555 167.48 no
H10a B10 H10b 1_555 1_555 1_555 109.47 no
H10a B10 H10c 1_555 1_555 1_555 109.47 no
H10a B10 H10d 1_555 1_555 1_555 109.47 no
H10a B10 Mg4 1_555 1_555 1_555 42.91 no
H10a B10 Mg3 1_555 1_555 1_555 118.67 no
H10b B10 H10c 1_555 1_555 1_555 109.47 no
H10b B10 H10d 1_555 1_555 1_555 109.48 no
H10b B10 Mg4 1_555 1_555 1_555 68.30 no
H10b B10 Mg3 1_555 1_555 1_555 131.86 no
H10c B10 H10d 1_555 1_555 1_555 109.47 no
H10c B10 Mg4 1_555 1_555 1_555 135.53 no
H10c B10 Mg3 1_555 1_555 1_555 54.34 no
H10d B10 Mg4 1_555 1_555 1_555 112.86 no
H10d B10 Mg3 1_555 1_555 1_555 55.67 no
Mg4 B10 Mg3 1_555 1_555 1_555 157.65 no
H11c B11 H11a 1_555 1_555 1_555 109.48 no
H11c B11 H11b 1_555 1_555 1_555 109.47 no
H11c B11 H11d 1_555 1_555 1_555 109.47 no
H11c B11 Mg1 1_555 1_555 5_674 59.13 no
H11c B11 Mg2 1_555 1_555 1_555 128.16 no
H11a B11 H11b 1_555 1_555 1_555 109.47 no
H11a B11 H11d 1_555 1_555 1_555 109.47 no
H11a B11 Mg1 1_555 1_555 5_674 86.80 no
H11a B11 Mg2 1_555 1_555 1_555 70.76 no
H11b B11 H11d 1_555 1_555 1_555 109.46 no
H11b B11 Mg1 1_555 1_555 5_674 163.17 no
H11b B11 Mg2 1_555 1_555 1_555 38.99 no
H11d B11 Mg1 1_555 1_555 5_674 67.16 no
H11d B11 Mg2 1_555 1_555 1_555 119.26 no
Mg1 B11 Mg2 5_674 1_555 1_555 157.56 no
H12a B12 H12c 1_555 1_555 1_555 109.48 no
H12a B12 H12b 1_555 1_555 1_555 109.46 no
H12a B12 H12d 1_555 1_555 1_555 109.48 no
H12a B12 Mg3 1_555 1_555 1_555 54.25 no
H12a B12 Mg1 1_555 1_555 5_664 125.79 no
H12c B12 H12b 1_555 1_555 1_555 109.47 no
H12c B12 H12d 1_555 1_555 1_555 109.47 no
H12c B12 Mg3 1_555 1_555 1_555 55.95 no
H12c B12 Mg1 1_555 1_555 5_664 124.68 no
H12b B12 H12d 1_555 1_555 1_555 109.47 no
H12b B12 Mg3 1_555 1_555 1_555 132.90 no
H12b B12 Mg1 1_555 1_555 5_664 56.69 no
H12d B12 Mg3 1_555 1_555 1_555 117.62 no
H12d B12 Mg1 1_555 1_555 5_664 52.78 no
Mg3 B12 Mg1 1_555 1_555 5_664 170.41 no
H13a B13 H13b 1_555 1_555 1_555 109.47 no
H13a B13 H13c 1_555 1_555 1_555 109.47 no
H13a B13 H13d 1_555 1_555 1_555 109.47 no
H13a B13 Mg5 1_555 1_555 1_565 133.49 no
H13a B13 Mg3 1_555 1_555 1_555 46.32 no
H13b B13 H13c 1_555 1_555 1_555 109.47 no
H13b B13 H13d 1_555 1_555 1_555 109.48 no
H13b B13 Mg5 1_555 1_555 1_565 61.74 no
H13b B13 Mg3 1_555 1_555 1_555 132.52 no
H13c B13 H13d 1_555 1_555 1_555 109.47 no
H13c B13 Mg5 1_555 1_555 1_565 48.64 no
H13c B13 Mg3 1_555 1_555 1_555 117.02 no
H13d B13 Mg5 1_555 1_555 1_565 116.48 no
H13d B13 Mg3 1_555 1_555 1_555 63.93 no
Mg5 B13 Mg3 1_565 1_555 1_555 165.61 no
H14a B14 H14c 1_555 1_555 1_555 109.48 no
H14a B14 H14d 1_555 1_555 1_555 109.47 no
H14a B14 H14b 1_555 1_555 1_555 109.47 no
H14a B14 Mg1 1_555 1_555 1_565 108.17 no
H14a B14 Mg2 1_555 1_555 1_555 58.94 no
H14c B14 H14d 1_555 1_555 1_555 109.47 no
H14c B14 H14b 1_555 1_555 1_555 109.47 no
H14c B14 Mg1 1_555 1_555 1_565 142.25 no
H14c B14 Mg2 1_555 1_555 1_555 60.56 no
H14d B14 H14b 1_555 1_555 1_555 109.46 no
H14d B14 Mg1 1_555 1_555 1_565 59.05 no
H14d B14 Mg2 1_555 1_555 1_555 154.49 no
H14b B14 Mg1 1_555 1_555 1_565 53.94 no
H14b B14 Mg2 1_555 1_555 1_555 96.04 no
Mg1 B14 Mg2 1_565 1_555 1_555 143.77 no
H15c B15 H15a 1_555 1_555 1_555 109.46 no
H15c B15 H15b 1_555 1_555 1_555 109.48 no
H15c B15 H15d 1_555 1_555 1_555 109.48 no
H15c B15 Mg2 1_555 1_555 6_755 115.97 no
H15c B15 Mg5 1_555 1_555 1_555 46.51 no
H15a B15 H15b 1_555 1_555 1_555 109.47 no
H15a B15 H15d 1_555 1_555 1_555 109.47 no
H15a B15 Mg2 1_555 1_555 6_755 67.50 no
H15a B15 Mg5 1_555 1_555 1_555 110.74 no
H15b B15 H15d 1_555 1_555 1_555 109.47 no
H15b B15 Mg2 1_555 1_555 6_755 42.90 no
H15b B15 Mg5 1_555 1_555 1_555 138.55 no
H15d B15 Mg2 1_555 1_555 6_755 132.62 no
H15d B15 Mg5 1_555 1_555 1_555 65.46 no
Mg2 B15 Mg5 6_755 1_555 1_555 161.88 no
H8b Mg1 H14b 1_555 1_555 1_545 81.54 no
H8b Mg1 H12d 1_555 1_555 6_545 101.72 no
H8b Mg1 H8a 1_555 1_555 1_555 55.36 no
H8b Mg1 H12b 1_555 1_555 6_545 144.50 no
H8b Mg1 H14d 1_555 1_555 1_545 123.60 no
H8b Mg1 H11c 1_555 1_555 6_645 123.68 no
H8b Mg1 B8 1_555 1_555 1_555 29.48 no
H8b Mg1 B14 1_555 1_555 1_545 99.32 no
H8b Mg1 B11 1_555 1_555 6_645 96.07 no
H8b Mg1 B12 1_555 1_555 6_545 124.80 no
H14b Mg1 H12d 1_545 1_555 6_545 173.57 no
H14b Mg1 H8a 1_545 1_555 1_555 118.14 no
H14b Mg1 H12b 1_545 1_555 6_545 125.58 no
H14b Mg1 H14d 1_545 1_555 1_545 53.91 no
H14b Mg1 H11c 1_545 1_555 6_645 95.70 no
H14b Mg1 B8 1_545 1_555 1_555 92.69 no
H14b Mg1 B14 1_545 1_555 1_545 27.43 no
H14b Mg1 B11 1_545 1_555 6_645 93.46 no
H14b Mg1 B12 1_545 1_555 6_545 152.26 no
H12d Mg1 H8a 6_545 1_555 1_555 68.06 no
H12d Mg1 H12b 6_545 1_555 6_545 54.03 no
H12d Mg1 H14d 6_545 1_555 1_545 126.49 no
H12d Mg1 H11c 6_545 1_555 6_645 77.87 no
H12d Mg1 B8 6_545 1_555 1_555 92.78 no
H12d Mg1 B14 6_545 1_555 1_545 154.01 no
H12d Mg1 B11 6_545 1_555 6_645 80.73 no
H12d Mg1 B12 6_545 1_555 6_545 26.86 no
H8a Mg1 H12b 1_555 1_555 6_545 89.60 no
H8a Mg1 H14d 1_555 1_555 1_545 113.83 no
H8a Mg1 H11c 1_555 1_555 6_645 143.66 no
H8a Mg1 B8 1_555 1_555 1_555 29.50 no
H8a Mg1 B14 1_555 1_555 1_545 113.38 no
H8a Mg1 B11 1_555 1_555 6_645 129.21 no
H8a Mg1 B12 1_555 1_555 6_545 77.78 no
H12b Mg1 H14d 6_545 1_555 1_545 72.49 no
H12b Mg1 H11c 6_545 1_555 6_645 80.04 no
H12b Mg1 B8 6_545 1_555 1_555 117.89 no
H12b Mg1 B14 6_545 1_555 1_545 100.17 no
H12b Mg1 B11 6_545 1_555 6_645 103.61 no
H12b Mg1 B12 6_545 1_555 6_545 27.17 no
H14d Mg1 H11c 1_545 1_555 6_645 96.19 no
H14d Mg1 B8 1_545 1_555 1_555 112.31 no
H14d Mg1 B14 1_545 1_555 1_545 27.72 no
H14d Mg1 B11 1_545 1_555 6_645 116.93 no
H14d Mg1 B12 1_545 1_555 6_545 99.65 no
H11c Mg1 B8 6_645 1_555 1_555 149.49 no
H11c Mg1 B14 6_645 1_555 1_545 102.74 no
H11c Mg1 B11 6_645 1_555 6_645 27.64 no
H11c Mg1 B12 6_645 1_555 6_545 77.38 no
B8 Mg1 B14 1_555 1_555 1_545 98.16 no
B8 Mg1 B11 1_555 1_555 6_645 122.69 no
B8 Mg1 B12 1_555 1_555 6_545 106.94 no
B14 Mg1 B11 1_545 1_555 6_645 112.05 no
B14 Mg1 B12 1_545 1_555 6_545 127.30 no
B11 Mg1 B12 6_645 1_555 6_545 92.14 no
H15b Mg2 H11b 5_574 1_555 1_555 119.27 no
H15b Mg2 H6a 5_574 1_555 1_555 139.71 no
H15b Mg2 H6c 5_574 1_555 1_555 84.71 no
H15b Mg2 H14a 5_574 1_555 1_555 113.52 no
H15b Mg2 H14c 5_574 1_555 1_555 87.43 no
H15b Mg2 B6 5_574 1_555 1_555 111.98 no
H15b Mg2 B15 5_574 1_555 5_574 25.77 no
H15b Mg2 B14 5_574 1_555 1_555 109.61 no
H15b Mg2 B11 5_574 1_555 1_555 108.48 no
H11b Mg2 H6a 1_555 1_555 1_555 92.64 no
H11b Mg2 H6c 1_555 1_555 1_555 138.66 no
H11b Mg2 H14a 1_555 1_555 1_555 69.80 no
H11b Mg2 H14c 1_555 1_555 1_555 121.75 no
H11b Mg2 B6 1_555 1_555 1_555 114.65 no
H11b Mg2 B15 1_555 1_555 5_574 97.12 no
H11b Mg2 B14 1_555 1_555 1_555 95.62 no
H11b Mg2 B11 1_555 1_555 1_555 23.65 no
H6a Mg2 H6c 1_555 1_555 1_555 55.28 no
H6a Mg2 H14a 1_555 1_555 1_555 99.68 no
H6a Mg2 H14c 1_555 1_555 1_555 96.27 no
H6a Mg2 B6 1_555 1_555 1_555 27.74 no
H6a Mg2 B15 1_555 1_555 5_574 164.77 no
H6a Mg2 B14 1_555 1_555 1_555 89.21 no
H6a Mg2 B11 1_555 1_555 1_555 90.93 no
H6c Mg2 H14a 1_555 1_555 1_555 134.34 no
H6c Mg2 H14c 1_555 1_555 1_555 90.07 no
H6c Mg2 B6 1_555 1_555 1_555 27.99 no
H6c Mg2 B15 1_555 1_555 5_574 110.45 no
H6c Mg2 B14 1_555 1_555 1_555 107.84 no
H6c Mg2 B11 1_555 1_555 1_555 121.27 no
H14a Mg2 H14c 1_555 1_555 1_555 51.94 no
H14a Mg2 B6 1_555 1_555 1_555 121.95 no
H14a Mg2 B15 1_555 1_555 5_574 94.67 no
H14a Mg2 B14 1_555 1_555 1_555 27.58 no
H14a Mg2 B11 1_555 1_555 1_555 93.35 no
H14c Mg2 B6 1_555 1_555 1_555 97.23 no
H14c Mg2 B15 1_555 1_555 5_574 88.52 no
H14c Mg2 B14 1_555 1_555 1_555 27.62 no
H14c Mg2 B11 1_555 1_555 1_555 145.25 no
B6 Mg2 B15 1_555 1_555 5_574 137.35 no
B6 Mg2 B14 1_555 1_555 1_555 102.89 no
B6 Mg2 B11 1_555 1_555 1_555 104.48 no
B15 Mg2 B14 5_574 1_555 1_555 101.39 no
B15 Mg2 B11 5_574 1_555 1_555 93.33 no
B14 Mg2 B11 1_555 1_555 1_555 119.20 no
H6d Mg3 H13a 1_555 1_555 1_555 87.60 no
H6d Mg3 H12a 1_555 1_555 1_555 133.36 no
H6d Mg3 H10c 1_555 1_555 1_555 73.15 no
H6d Mg3 H12c 1_555 1_555 1_555 91.93 no
H6d Mg3 H10d 1_555 1_555 1_555 126.99 no
H6d Mg3 H6b 1_555 1_555 1_555 54.10 no
H6d Mg3 B12 1_555 1_555 1_555 115.69 no
H6d Mg3 B6 1_555 1_555 1_555 26.49 no
H6d Mg3 B10 1_555 1_555 1_555 100.25 no
H6d Mg3 B13 1_555 1_555 1_555 104.30 no
H13a Mg3 H12a 1_555 1_555 1_555 129.41 no
H13a Mg3 H10c 1_555 1_555 1_555 89.70 no
H13a Mg3 H12c 1_555 1_555 1_555 173.32 no
H13a Mg3 H10d 1_555 1_555 1_555 87.16 no
H13a Mg3 H6b 1_555 1_555 1_555 85.89 no
H13a Mg3 B12 1_555 1_555 1_555 155.55 no
H13a Mg3 B6 1_555 1_555 1_555 85.73 no
H13a Mg3 B10 1_555 1_555 1_555 90.61 no
H13a Mg3 B13 1_555 1_555 1_555 25.36 no
H12a Mg3 H10c 1_555 1_555 1_555 125.33 no
H12a Mg3 H12c 1_555 1_555 1_555 54.63 no
H12a Mg3 H10d 1_555 1_555 1_555 87.19 no
H12a Mg3 H6b 1_555 1_555 1_555 96.16 no
H12a Mg3 B12 1_555 1_555 1_555 27.39 no
H12a Mg3 B6 1_555 1_555 1_555 117.32 no
H12a Mg3 B10 1_555 1_555 1_555 105.67 no
H12a Mg3 B13 1_555 1_555 1_555 104.90 no
H10c Mg3 H12c 1_555 1_555 1_555 83.79 no
H10c Mg3 H10d 1_555 1_555 1_555 54.11 no
H10c Mg3 H6b 1_555 1_555 1_555 127.18 no
H10c Mg3 B12 1_555 1_555 1_555 103.62 no
H10c Mg3 B6 1_555 1_555 1_555 99.56 no
H10c Mg3 B10 1_555 1_555 1_555 27.10 no
H10c Mg3 B13 1_555 1_555 1_555 112.58 no
H12c Mg3 H10d 1_555 1_555 1_555 87.80 no
H12c Mg3 H6b 1_555 1_555 1_555 99.24 no
H12c Mg3 B12 1_555 1_555 1_555 27.51 no
H12c Mg3 B6 1_555 1_555 1_555 96.80 no
H12c Mg3 B10 1_555 1_555 1_555 82.91 no
H12c Mg3 B13 1_555 1_555 1_555 159.53 no
H10d Mg3 H6b 1_555 1_555 1_555 172.91 no
H10d Mg3 B12 1_555 1_555 1_555 84.40 no
H10d Mg3 B6 1_555 1_555 1_555 152.77 no
H10d Mg3 B10 1_555 1_555 1_555 27.20 no
H10d Mg3 B13 1_555 1_555 1_555 92.13 no
H6b Mg3 B12 1_555 1_555 1_555 101.44 no
H6b Mg3 B6 1_555 1_555 1_555 27.63 no
H6b Mg3 B10 1_555 1_555 1_555 154.19 no
H6b Mg3 B13 1_555 1_555 1_555 80.97 no
B12 Mg3 B6 1_555 1_555 1_555 111.54 no
B12 Mg3 B10 1_555 1_555 1_555 92.24 no
B12 Mg3 B13 1_555 1_555 1_555 132.14 no
B6 Mg3 B10 1_555 1_555 1_555 126.64 no
B6 Mg3 B13 1_555 1_555 1_555 92.59 no
B10 Mg3 B13 1_555 1_555 1_555 105.88 no
H10a Mg4 H9c 1_555 1_555 1_555 98.30 no
H10a Mg4 H8c 1_555 1_555 1_555 100.61 no
H10a Mg4 H7d 1_555 1_555 1_555 125.69 no
H10a Mg4 H9a 1_555 1_555 1_555 101.60 no
H10a Mg4 B9 1_555 1_555 1_555 101.28 no
H10a Mg4 B10 1_555 1_555 1_555 25.60 no
H10a Mg4 B7 1_555 1_555 1_555 151.51 no
H10a Mg4 B8 1_555 1_555 1_555 95.26 no
H9c Mg4 H8c 1_555 1_555 1_555 112.76 no
H9c Mg4 H7d 1_555 1_555 1_555 127.91 no
H9c Mg4 H9a 1_555 1_555 1_555 54.28 no
H9c Mg4 B9 1_555 1_555 1_555 26.35 no
H9c Mg4 B10 1_555 1_555 1_555 117.55 no
H9c Mg4 B7 1_555 1_555 1_555 108.95 no
H9c Mg4 B8 1_555 1_555 1_555 92.46 no
H8c Mg4 H7d 1_555 1_555 1_555 87.39 no
H8c Mg4 H9a 1_555 1_555 1_555 155.77 no
H8c Mg4 B9 1_555 1_555 1_555 136.13 no
H8c Mg4 B10 1_555 1_555 1_555 105.52 no
H8c Mg4 B7 1_555 1_555 1_555 76.75 no
H8c Mg4 B8 1_555 1_555 1_555 22.33 no
H7d Mg4 H9a 1_555 1_555 1_555 87.49 no
H7d Mg4 B9 1_555 1_555 1_555 109.21 no
H7d Mg4 B10 1_555 1_555 1_555 100.36 no
H7d Mg4 B7 1_555 1_555 1_555 27.05 no
H7d Mg4 B8 1_555 1_555 1_555 107.79 no
H9a Mg4 B9 1_555 1_555 1_555 27.93 no
H9a Mg4 B10 1_555 1_555 1_555 98.70 no
H9a Mg4 B7 1_555 1_555 1_555 88.16 no
H9a Mg4 B8 1_555 1_555 1_555 144.29 no
B9 Mg4 B10 1_555 1_555 1_555 110.59 no
B9 Mg4 B7 1_555 1_555 1_555 99.64 no
B9 Mg4 B8 1_555 1_555 1_555 117.91 no
B10 Mg4 B7 1_555 1_555 1_555 126.99 no
B10 Mg4 B8 1_555 1_555 1_555 109.50 no
B7 Mg4 B8 1_555 1_555 1_555 91.80 no
H15c Mg5 H13c 1_555 1_555 1_545 164.61 no
H15c Mg5 H9d 1_555 1_555 1_555 92.19 no
H15c Mg5 H7b 1_555 1_555 5_664 95.92 no
H15c Mg5 H7a 1_555 1_555 5_664 98.38 no
H15c Mg5 H9b 1_555 1_555 1_555 102.87 no
H15c Mg5 B7 1_555 1_555 5_664 105.08 no
H15c Mg5 B15 1_555 1_555 1_555 26.42 no
H15c Mg5 B9 1_555 1_555 1_555 91.16 no
H15c Mg5 B13 1_555 1_555 1_545 148.37 no
H13c Mg5 H9d 1_545 1_555 1_555 73.21 no
H13c Mg5 H7b 1_545 1_555 5_664 97.42 no
H13c Mg5 H7a 1_545 1_555 5_664 95.67 no
H13c Mg5 H9b 1_545 1_555 1_555 72.50 no
H13c Mg5 B7 1_545 1_555 5_664 90.28 no
H13c Mg5 B15 1_545 1_555 1_555 142.08 no
H13c Mg5 B9 1_545 1_555 1_555 78.10 no
H13c Mg5 B13 1_545 1_555 1_545 25.99 no
H9d Mg5 H7b 1_555 1_555 5_664 131.32 no
H9d Mg5 H7a 1_555 1_555 5_664 167.78 no
H9d Mg5 H9b 1_555 1_555 1_555 53.00 no
H9d Mg5 B7 1_555 1_555 5_664 152.56 no
H9d Mg5 B15 1_555 1_555 1_555 82.79 no
H9d Mg5 B9 1_555 1_555 1_555 27.17 no
H9d Mg5 B13 1_555 1_555 1_545 79.83 no
H7b Mg5 H7a 5_664 1_555 5_664 53.81 no
H7b Mg5 H9b 5_664 1_555 1_555 78.43 no
H7b Mg5 B7 5_664 1_555 5_664 27.60 no
H7b Mg5 B15 5_664 1_555 1_555 120.39 no
H7b Mg5 B9 5_664 1_555 1_555 104.56 no
H7b Mg5 B13 5_664 1_555 1_545 112.40 no
H7a Mg5 H9b 5_664 1_555 1_555 129.30 no
H7a Mg5 B7 5_664 1_555 5_664 27.91 no
H7a Mg5 B15 5_664 1_555 1_555 104.11 no
H7a Mg5 B9 5_664 1_555 1_555 156.97 no
H7a Mg5 B13 5_664 1_555 1_545 87.95 no
H9b Mg5 B7 1_555 1_555 5_664 101.59 no
H9b Mg5 B15 1_555 1_555 1_555 115.19 no
H9b Mg5 B9 1_555 1_555 1_555 27.67 no
H9b Mg5 B13 1_555 1_555 1_545 96.58 no
B7 Mg5 B15 5_664 1_555 1_555 121.59 no
B7 Mg5 B9 5_664 1_555 1_555 129.17 no
B7 Mg5 B13 5_664 1_555 1_545 94.98 no
B15 Mg5 B9 1_555 1_555 1_555 93.76 no
B15 Mg5 B13 1_555 1_555 1_545 122.01 no
B9 Mg5 B13 1_555 1_555 1_545 94.86 no

loop_
_geom_bond_atom_site_label_1
_geom_bond_atom_site_label_2
_geom_bond_site_symmetry_1
_geom_bond_site_symmetry_2
_geom_bond_distance
_geom_bond_publ_flag
H6a B6 1_555 1_555 1.124 no
H6a Mg2 1_555 1_555 1.939 no
H6b B6 1_555 1_555 1.124 no
H6b Mg3 1_555 1_555 2.138 no
H6c B6 1_555 1_555 1.124 no
H6c Mg2 1_555 1_555 2.014 no
H6d B6 1_555 1_555 1.124 no
H6d Mg3 1_555 1_555 1.860 no
H7a B7 1_555 1_555 1.124 no
H7a Mg5 1_555 6_545 2.085 no
H7b B7 1_555 1_555 1.124 no
H7b Mg5 1_555 6_545 1.963 no
H7c B7 1_555 1_555 1.124 no
H7d B7 1_555 1_555 1.124 no
H7d Mg4 1_555 1_555 1.929 no
H8a B8 1_555 1_555 1.124 no
H8a Mg1 1_555 1_555 2.016 no
H8b B8 1_555 1_555 1.124 no
H8b Mg1 1_555 1_555 1.931 no
H8c B8 1_555 1_555 1.124 no
H8c Mg4 1_555 1_555 1.822 no
H8d B8 1_555 1_555 1.124 no
H9a B9 1_555 1_555 1.124 no
H9a Mg4 1_555 1_555 2.167 no
H9b B9 1_555 1_555 1.124 no
H9b Mg5 1_555 1_555 2.146 no
H9c B9 1_555 1_555 1.124 no
H9c Mg4 1_555 1_555 1.786 no
H9d B9 1_555 1_555 1.124 no
H9d Mg5 1_555 1_555 1.947 no
H10a B10 1_555 1_555 1.124 no
H10a Mg4 1_555 1_555 1.771 no
H10b B10 1_555 1_555 1.124 no
H10c B10 1_555 1_555 1.124 no
H10c Mg3 1_555 1_555 2.004 no
H10d B10 1_555 1_555 1.124 no
H10d Mg3 1_555 1_555 2.030 no
H11a B11 1_555 1_555 1.124 no
H11b B11 1_555 1_555 1.124 no
H11b Mg2 1_555 1_555 1.762 no
H11c B11 1_555 1_555 1.124 no
H11c Mg1 1_555 5_674 2.079 no
H11d B11 1_555 1_555 1.124 no
H12a B12 1_555 1_555 1.124 no
H12a Mg3 1_555 1_555 1.983 no
H12b B12 1_555 1_555 1.124 no
H12b Mg1 1_555 5_664 2.057 no
H12c B12 1_555 1_555 1.124 no
H12c Mg3 1_555 1_555 2.016 no
H12d B12 1_555 1_555 1.124 no
H12d Mg1 1_555 5_664 1.981 no
H13a B13 1_555 1_555 1.124 no
H13a Mg3 1_555 1_555 1.897 no
H13b B13 1_555 1_555 1.124 no
H13c B13 1_555 1_555 1.124 no
H13c Mg5 1_555 1_565 1.925 no
H13d B13 1_555 1_555 1.124 no
H14a B14 1_555 1_555 1.124 no
H14a Mg2 1_555 1_555 2.079 no
H14b B14 1_555 1_555 1.124 no
H14b Mg1 1_555 1_565 1.972 no
H14c B14 1_555 1_555 1.124 no
H14c Mg2 1_555 1_555 2.111 no
H14d B14 1_555 1_555 1.124 no
H14d Mg1 1_555 1_565 2.072 no
H15a B15 1_555 1_555 1.124 no
H15b B15 1_555 1_555 1.124 no
H15b Mg2 1_555 6_755 1.760 no
H15c B15 1_555 1_555 1.124 no
H15c Mg5 1_555 1_555 1.832 no
H15d B15 1_555 1_555 1.124 no
B6 H6a 1_555 1_555 1.124 no
B6 H6b 1_555 1_555 1.124 no
B6 H6c 1_555 1_555 1.124 no
B6 H6d 1_555 1_555 1.124 no
B6 Mg2 1_555 1_555 2.386 no
B6 Mg3 1_555 1_555 2.423 no
B7 H7a 1_555 1_555 1.124 no
B7 H7b 1_555 1_555 1.124 no
B7 H7c 1_555 1_555 1.124 no
B7 H7d 1_555 1_555 1.124 no
B7 Mg5 1_555 6_545 2.400 no
B7 Mg4 1_555 1_555 2.421 no
B8 H8a 1_555 1_555 1.124 no
B8 H8b 1_555 1_555 1.124 no
B8 H8c 1_555 1_555 1.124 no
B8 H8d 1_555 1_555 1.124 no
B8 Mg1 1_555 1_555 2.281 no
B8 Mg4 1_555 1_555 2.571 no
B9 H9a 1_555 1_555 1.124 no
B9 H9b 1_555 1_555 1.124 no
B9 H9c 1_555 1_555 1.124 no
B9 H9d 1_555 1_555 1.124 no
B9 Mg4 1_555 1_555 2.397 no
B9 Mg5 1_555 1_555 2.419 no
B10 H10a 1_555 1_555 1.124 no
B10 H10b 1_555 1_555 1.124 no
B10 H10c 1_555 1_555 1.124 no
B10 H10d 1_555 1_555 1.124 no
B10 Mg4 1_555 1_555 2.420 no
B10 Mg3 1_555 1_555 2.439 no
B11 H11c 1_555 1_555 1.124 no
B11 H11a 1_555 1_555 1.124 no
B11 H11b 1_555 1_555 1.124 no
B11 H11d 1_555 1_555 1.124 no
B11 Mg1 1_555 5_674 2.418 no
B11 Mg2 1_555 1_555 2.488 no
B12 H12a 1_555 1_555 1.124 no
B12 H12c 1_555 1_555 1.124 no
B12 H12b 1_555 1_555 1.124 no
B12 H12d 1_555 1_555 1.124 no
B12 Mg3 1_555 1_555 2.417 no
B12 Mg1 1_555 5_664 2.447 no
B13 H13a 1_555 1_555 1.124 no
B13 H13b 1_555 1_555 1.124 no
B13 H13c 1_555 1_555 1.124 no
B13 H13d 1_555 1_555 1.124 no
B13 Mg5 1_555 1_565 2.473 no
B13 Mg3 1_555 1_555 2.490 no
B14 H14a 1_555 1_555 1.124 no
B14 H14c 1_555 1_555 1.124 no
B14 H14d 1_555 1_555 1.124 no
B14 H14b 1_555 1_555 1.124 no
B14 Mg1 1_555 1_565 2.412 no
B14 Mg2 1_555 1_555 2.423 no
B15 H15c 1_555 1_555 1.124 no
B15 H15a 1_555 1_555 1.124 no
B15 H15b 1_555 1_555 1.124 no
B15 H15d 1_555 1_555 1.124 no
B15 Mg2 1_555 6_755 2.408 no
B15 Mg5 1_555 1_555 2.414 no
Mg1 H8b 1_555 1_555 1.931 no
Mg1 H14b 1_555 1_545 1.972 no
Mg1 H12d 1_555 6_545 1.981 no
Mg1 H8a 1_555 1_555 2.016 no
Mg1 H12b 1_555 6_545 2.057 no
Mg1 H14d 1_555 1_545 2.072 no
Mg1 H11c 1_555 6_645 2.079 no
Mg1 B8 1_555 1_555 2.281 no
Mg1 B14 1_555 1_545 2.412 no
Mg1 B11 1_555 6_645 2.418 no
Mg1 B12 1_555 6_545 2.447 no
Mg2 H15b 1_555 5_574 1.760 no
Mg2 H11b 1_555 1_555 1.762 no
Mg2 H6a 1_555 1_555 1.939 no
Mg2 H6c 1_555 1_555 2.014 no
Mg2 H14a 1_555 1_555 2.079 no
Mg2 H14c 1_555 1_555 2.111 no
Mg2 B6 1_555 1_555 2.386 no
Mg2 B15 1_555 5_574 2.408 no
Mg2 B14 1_555 1_555 2.423 no
Mg2 B11 1_555 1_555 2.488 no
Mg3 H6d 1_555 1_555 1.860 no
Mg3 H13a 1_555 1_555 1.897 no
Mg3 H12a 1_555 1_555 1.983 no
Mg3 H10c 1_555 1_555 2.004 no
Mg3 H12c 1_555 1_555 2.016 no
Mg3 H10d 1_555 1_555 2.030 no
Mg3 H6b 1_555 1_555 2.138 no
Mg3 B12 1_555 1_555 2.417 no
Mg3 B6 1_555 1_555 2.423 no
Mg3 B10 1_555 1_555 2.439 no
Mg3 B13 1_555 1_555 2.490 no
Mg4 H10a 1_555 1_555 1.771 no
Mg4 H9c 1_555 1_555 1.786 no
Mg4 H8c 1_555 1_555 1.822 no
Mg4 H7d 1_555 1_555 1.929 no
Mg4 H9a 1_555 1_555 2.167 no
Mg4 B9 1_555 1_555 2.397 no
Mg4 B10 1_555 1_555 2.420 no
Mg4 B7 1_555 1_555 2.421 no
Mg4 B8 1_555 1_555 2.571 no
Mg5 H15c 1_555 1_555 1.832 no
Mg5 H13c 1_555 1_545 1.925 no
Mg5 H9d 1_555 1_555 1.947 no
Mg5 H7b 1_555 5_664 1.963 no
Mg5 H7a 1_555 5_664 2.085 no
Mg5 H9b 1_555 1_555 2.146 no
Mg5 B7 1_555 5_664 2.400 no
Mg5 B15 1_555 1_555 2.414 no
Mg5 B9 1_555 1_555 2.419 no
Mg5 B13 1_555 1_545 2.473 no
